data_2003059
loop_
_publ_author_name
'Iwasaki, Fujiko'
'Yoshikawa, Joseph H.'
'Yamamoto, Hajime'
'Kan-nari, Eiji'
'Takada, Kiwamu'
'Yasui, Masanori'
'Ishida, Takayuki'
'Nogami, Takashi'

_publ_section_title
;
 TEMPO radicals showing magnetic interactions. I.
 4-(4-Halobenzylideneamino)TEMPO and related compounds
;
_journal_coden_ASTM ASBSDK
_journal_issue 2
_journal_name_full
;
 Acta Crystallographica, Section B: Structural Science
;
_journal_page_first 231
_journal_page_last 245
_journal_paper_doi 10.1107/S0108768198012786
_journal_volume 55
_journal_year 1999
_chemical_formula_sum 'C16 H22 I N2 O'
_chemical_formula_weight 385.27
_chemical_name_common I-TEMPO(b)
_chemical_name_systematic
;
 4-(4-iodophenyl)methyleneamino-2,2,6,6-tetramethylpiperidin-1-oxyl
;
_space_group_IT_number 14
_symmetry_cell_setting monoclinic
_symmetry_space_group_name_Hall '-P 2ybc'
_symmetry_space_group_name_H-M 'P 1 21/c 1'
_audit_creation_method SHELXL-97
_cell_angle_alpha 90.00
_cell_angle_beta 103.88(3)
_cell_angle_gamma 90.00
_cell_formula_units_Z 8
_cell_length_a 10.980(4)
_cell_length_b 38.914(4)
_cell_length_c 8.358(4)
_cell_measurement_reflns_used 25
_cell_measurement_temperature 295
_cell_measurement_theta_max 17.5
_cell_measurement_theta_min 17.0
_cell_volume 3467(2)
_computing_cell_refinement 'Rigaku/AFC Diffractometer Control'
_computing_data_collection 'Rigaku/AFC Diffractometer Control'
_computing_data_reduction teXsan
_computing_molecular_graphics 'ORTEP II'
_computing_publication_material teXsan
_computing_structure_refinement 'SHELXL-97 (Sheldrick, 1997)'
_computing_structure_solution 'DIRDIF92 (PATTY)'
_diffrn_ambient_temperature 295
_diffrn_measured_fraction_theta_full 0.985
_diffrn_measured_fraction_theta_max 0.985
_diffrn_measurement_device 'Rigaku AFC7R'
_diffrn_measurement_method \w-2\q
_diffrn_radiation_monochromator graphite
_diffrn_radiation_source 'Rigaku rotating anode'
_diffrn_radiation_type 'Mo K\a'
_diffrn_radiation_wavelength 0.71073
_diffrn_reflns_av_R_equivalents 0.0215
_diffrn_reflns_av_sigmaI/netI 0.0372
_diffrn_reflns_limit_h_max 13
_diffrn_reflns_limit_h_min -14
_diffrn_reflns_limit_k_max 0
_diffrn_reflns_limit_k_min -50
_diffrn_reflns_limit_l_max 10
_diffrn_reflns_limit_l_min 0
_diffrn_reflns_number 8478
_diffrn_reflns_reduction_process 'Lp corrections applied'
_diffrn_reflns_theta_full 27.50
_diffrn_reflns_theta_max 27.50
_diffrn_reflns_theta_min 2.09
_diffrn_standards_decay_% -4.14
_diffrn_standards_interval_count 150
_diffrn_standards_number 3
_exptl_absorpt_coefficient_mu 1.847
_exptl_absorpt_correction_T_max 0.999
_exptl_absorpt_correction_T_min 0.828
_exptl_absorpt_correction_type '\y scans(North,Phillips & Mathews,1968)'
_exptl_crystal_colour orange
_exptl_crystal_density_diffrn 1.476
_exptl_crystal_density_meas ?
_exptl_crystal_description prism
_exptl_crystal_F_000 1544.00
_exptl_crystal_size_max 0.300
_exptl_crystal_size_mid 0.270
_exptl_crystal_size_min 0.150
_refine_diff_density_max 0.385
_refine_diff_density_min -0.362
_refine_ls_extinction_method none
_refine_ls_goodness_of_fit_ref 1.029
_refine_ls_hydrogen_treatment mixed
_refine_ls_matrix_type full
_refine_ls_number_parameters 441
_refine_ls_number_reflns 7950
_refine_ls_number_restraints 0
_refine_ls_restrained_S_all 1.029
_refine_ls_R_factor_all 0.0766
_refine_ls_R_factor_gt 0.0370
_refine_ls_shift/su_max 0.004
_refine_ls_shift/su_mean 0.001
_refine_ls_structure_factor_coef Fsqd
_refine_ls_weighting_details 'w=1/[\s^2^(Fo^2^)+(0.0333P)^2^+3.3418P] where P=(Fo^2^+2Fc^2^)/3'
_refine_ls_weighting_scheme calc
_refine_ls_wR_factor_ref 0.1070
_reflns_number_gt 5046
_reflns_number_total 7950
_reflns_threshold_expression >2sigma(I)
_cod_data_source_file oa0019.cif
_cod_data_source_block 4b
_cod_depositor_comments
;
The following automatic conversions were performed:

'_refine_ls_weighting_scheme' value 'calc
w=1/[\s^2^(Fo^2^)+(0.0333P)^2^+3.3418P] where P=(Fo^2^+2Fc^2^)/3' was
changed to 'calc'. New tag '_refine_ls_weighting_details' was
created. The value of the new tag was set to
'w=1/[\s^2^(Fo^2^)+(0.0333P)^2^+3.3418P] where P=(Fo^2^+2Fc^2^)/3'.

Automatic conversion script
Id: cif_fix_values 3143 2015-03-26 13:38:13Z robertas 
;
_cod_original_cell_volume 3466.0(10)
_cod_original_sg_symbol_H-M 'P 21/c       '
_cod_database_code 2003059
_cod_database_fobs_code 2003059

loop_
_symmetry_equiv_pos_as_xyz
x,y,z
-x,1/2+y,1/2-z
-x,-y,-z
x,1/2-y,1/2+z

loop_
_atom_site_label
_atom_site_fract_x
_atom_site_fract_y
_atom_site_fract_z
_atom_site_U_iso_or_equiv
_atom_site_adp_type
_atom_site_calc_flag
_atom_site_refinement_flags
_atom_site_occupancy
_atom_site_disorder_assembly
_atom_site_disorder_group
_atom_site_type_symbol
I1A 1.07330(3) 0.188609(8) -0.17483(4) 0.06813(11) Uani d . 1 . . I
O1A 0.2750(3) 0.16431(10) 0.6753(4) 0.0859(11) Uani d . 1 . . O
N1A 0.3581(3) 0.17027(9) 0.5950(4) 0.0582(9) Uani d . 1 . . N
N2A 0.6328(4) 0.18288(9) 0.3200(5) 0.0643(10) Uani d . 1 . . N
C2A 0.3137(4) 0.18603(12) 0.4301(6) 0.0621(11) Uani d . 1 . . C
C3A 0.4137(5) 0.18174(15) 0.3346(7) 0.0637(12) Uani d . 1 . . C
C4A 0.5473(4) 0.19049(12) 0.4285(6) 0.0613(11) Uani d . 1 . . C
C5A 0.5791(4) 0.16798(13) 0.5798(7) 0.0619(12) Uani d . 1 . . C
C6A 0.4911(4) 0.17099(12) 0.6956(6) 0.0609(11) Uani d . 1 . . C
C7A 0.6988(5) 0.20582(14) 0.2923(6) 0.0609(12) Uani d . 1 . . C
C11A 0.7877(4) 0.20194(11) 0.1866(5) 0.0525(9) Uani d . 1 . . C
C12A 0.8089(4) 0.16985(11) 0.1240(6) 0.0595(11) Uani d . 1 . . C
C13A 0.8872(4) 0.16612(11) 0.0185(6) 0.0581(10) Uani d . 1 . . C
C14A 0.9484(4) 0.19496(11) -0.0216(5) 0.0554(10) Uani d . 1 . . C
C15A 0.9309(5) 0.22697(12) 0.0408(6) 0.0589(11) Uani d . 1 . . C
C16A 0.8507(4) 0.23044(12) 0.1434(6) 0.0588(11) Uani d . 1 . . C
C21A 0.2818(6) 0.22373(15) 0.4509(8) 0.0918(18) Uani d . 1 . . C
C22A 0.1961(5) 0.16612(18) 0.3428(7) 0.0934(18) Uani d . 1 . . C
C61A 0.5130(6) 0.20386(15) 0.7975(7) 0.0906(17) Uani d . 1 . . C
C62A 0.5095(5) 0.13973(15) 0.8101(7) 0.0827(15) Uani d . 1 . . C
I1B 0.73229(3) 0.063140(8) 0.04373(4) 0.07281(11) Uani d . 1 . . I
O1B -0.0794(3) 0.08687(10) 0.8680(5) 0.0879(11) Uani d . 1 . . O
N1B 0.0055(3) 0.08162(9) 0.7883(5) 0.0584(9) Uani d . 1 . . N
N2B 0.2829(4) 0.06509(10) 0.5236(6) 0.0712(11) Uani d . 1 . . N
C2B 0.1309(5) 0.06987(11) 0.8887(6) 0.0650(12) Uani d . 1 . . C
C3B 0.2267(4) 0.07301(13) 0.7885(7) 0.0662(12) Uani d . 1 . . C
C4B 0.1847(4) 0.05903(12) 0.6126(7) 0.0661(12) Uani d . 1 . . C
C5B 0.0688(5) 0.07902(14) 0.5272(7) 0.0673(12) Uani d . 1 . . C
C6B -0.0401(4) 0.07675(12) 0.6080(6) 0.0624(11) Uani d . 1 . . C
C7B 0.3240(4) 0.04092(13) 0.4585(6) 0.0622(11) Uani d . 1 . . C
C11B 0.4205(4) 0.04540(11) 0.3647(6) 0.0566(10) Uani d . 1 . . C
C12B 0.4691(4) 0.07771(12) 0.3499(6) 0.0640(12) Uani d . 1 . . C
C13B 0.5574(4) 0.08276(13) 0.2593(7) 0.0646(12) Uani d . 1 . . C
C14B 0.5987(4) 0.05483(11) 0.1824(5) 0.0580(10) Uani d . 1 . . C
C15B 0.5514(5) 0.02231(12) 0.1987(6) 0.0642(12) Uani d . 1 . . C
C16B 0.4638(5) 0.01787(12) 0.2890(6) 0.0634(12) Uani d . 1 . . C
C21B 0.1176(6) 0.03273(14) 0.9472(8) 0.0942(18) Uani d . 1 . . C
C22B 0.1651(6) 0.09340(15) 1.0399(7) 0.0870(16) Uani d . 1 . . C
C61B -0.1091(5) 0.04208(14) 0.5752(8) 0.0871(17) Uani d . 1 . . C
C62B -0.1329(5) 0.10603(15) 0.5407(8) 0.0918(17) Uani d . 1 . . C
H4A 0.551(4) 0.2172(10) 0.455(5) 0.055(11) Uiso d . 1 . . H
H7A 0.692(4) 0.2214(10) 0.324(5) 0.033(12) Uiso d . 1 . . H
H12A 0.761(4) 0.1478(11) 0.154(5) 0.063(12) Uiso d . 1 . . H
H13A 0.908(3) 0.1415(10) -0.020(5) 0.053(11) Uiso d . 1 . . H
H15A 0.969(4) 0.2443(13) 0.022(6) 0.077(16) Uiso d . 1 . . H
H16A 0.840(3) 0.2513(10) 0.179(5) 0.044(11) Uiso d . 1 . . H
H21A 0.2155 0.2252 0.5040 0.110 Uiso calc . 1 . . H
H22A 0.3537 0.2352 0.5126 0.110 Uiso calc . 1 . . H
H23A 0.2567 0.2340 0.3438 0.110 Uiso calc . 1 . . H
H24A 0.1332 0.1680 0.4038 0.111 Uiso calc . 1 . . H
H25A 0.1649 0.1743 0.2350 0.111 Uiso calc . 1 . . H
H26A 0.2167 0.1421 0.3380 0.111 Uiso calc . 1 . . H
H31A 0.400(4) 0.1958(11) 0.255(6) 0.062(14) Uiso d . 1 . . H
H32A 0.420(4) 0.1600(13) 0.309(6) 0.071(15) Uiso d . 1 . . H
H51A 0.658(5) 0.1743(13) 0.617(6) 0.086(17) Uiso d . 1 . . H
H52A 0.576(4) 0.1430(13) 0.544(6) 0.073(14) Uiso d . 1 . . H
H61A 0.5103 0.2229 0.7266 0.109 Uiso calc . 1 . . H
H62A 0.5951 0.2027 0.8711 0.109 Uiso calc . 1 . . H
H63A 0.4524 0.2059 0.8591 0.109 Uiso calc . 1 . . H
H64A 0.5941 0.1382 0.8671 0.100 Uiso calc . 1 . . H
H65A 0.4581 0.1427 0.8871 0.100 Uiso calc . 1 . . H
H66A 0.4837 0.1198 0.7470 0.100 Uiso calc . 1 . . H
H4B 0.168(4) 0.0325(10) 0.614(5) 0.055(11) Uiso d . 1 . . H
H7B 0.295(4) 0.0180(12) 0.474(5) 0.072(14) Uiso d . 1 . . H
H12B 0.441(4) 0.0976(12) 0.409(6) 0.082(15) Uiso d . 1 . . H
H13B 0.586(4) 0.1038(11) 0.261(5) 0.063(13) Uiso d . 1 . . H
H15B 0.577(5) 0.0068(13) 0.144(6) 0.085(17) Uiso d . 1 . . H
H16B 0.428(4) -0.0022(12) 0.294(5) 0.066(14) Uiso d . 1 . . H
H21B 0.2020 0.0260 1.0100 0.125 Uiso calc . 1 . . H
H22B 0.1032 0.0163 0.8629 0.078 Uiso calc . 1 . . H
H23B 0.0571 0.0347 1.0205 0.106 Uiso calc . 1 . . H
H24B 0.1053 0.0887 1.0984 0.109 Uiso calc . 1 . . H
H25B 0.1643 0.1174 1.0140 0.082 Uiso calc . 1 . . H
H26B 0.2383 0.0855 1.1005 0.108 Uiso calc . 1 . . H
H31B 0.306(4) 0.0592(11) 0.850(5) 0.070(13) Uiso d . 1 . . H
H32B 0.246(4) 0.0996(11) 0.772(5) 0.054(11) Uiso d . 1 . . H
H51B 0.089(4) 0.1034(13) 0.533(6) 0.080(15) Uiso d . 1 . . H
H52B 0.027(5) 0.0713(14) 0.413(7) 0.104(19) Uiso d . 1 . . H
H61B -0.1744 0.0425 0.6509 0.127 Uiso calc . 1 . . H
H62B -0.0534 0.0215 0.5951 0.081 Uiso calc . 1 . . H
H63B -0.1456 0.0369 0.4885 0.147 Uiso calc . 1 . . H
H64B -0.1761 0.0987 0.4305 0.100 Uiso calc . 1 . . H
H65B -0.0853 0.1266 0.5670 0.081 Uiso calc . 1 . . H
H66B -0.1867 0.1030 0.5787 0.085 Uiso calc . 1 . . H

loop_
_atom_site_aniso_label
_atom_site_aniso_U_11
_atom_site_aniso_U_22
_atom_site_aniso_U_33
_atom_site_aniso_U_12
_atom_site_aniso_U_13
_atom_site_aniso_U_23
I1A 0.0758(2) 0.06366(18) 0.0767(2) 0.00126(15) 0.04144(17) 0.00330(15)
O1A 0.075(2) 0.114(3) 0.083(2) 0.011(2) 0.048(2) 0.016(2)
N1A 0.056(2) 0.063(2) 0.061(2) 0.0034(17) 0.0226(18) 0.0026(18)
N2A 0.059(2) 0.056(2) 0.087(3) -0.0022(18) 0.038(2) -0.013(2)
C2A 0.056(2) 0.066(3) 0.067(3) 0.011(2) 0.020(2) 0.009(2)
C3A 0.068(3) 0.064(3) 0.065(3) 0.008(2) 0.026(2) 0.007(3)
C4A 0.060(3) 0.056(3) 0.076(3) -0.001(2) 0.032(2) -0.003(2)
C5A 0.048(3) 0.058(3) 0.081(3) -0.001(2) 0.019(2) -0.006(2)
C6A 0.056(3) 0.061(3) 0.065(3) 0.000(2) 0.013(2) -0.002(2)
C7A 0.065(3) 0.060(3) 0.062(3) 0.011(2) 0.024(2) -0.006(2)
C11A 0.049(2) 0.058(2) 0.053(2) -0.0031(18) 0.0161(19) 0.0016(19)
C12A 0.055(2) 0.051(2) 0.077(3) -0.002(2) 0.025(2) -0.002(2)
C13A 0.056(2) 0.052(2) 0.072(3) 0.004(2) 0.026(2) 0.000(2)
C14A 0.050(2) 0.064(3) 0.055(2) 0.0012(19) 0.0186(19) 0.000(2)
C15A 0.071(3) 0.053(2) 0.058(3) -0.007(2) 0.027(2) -0.001(2)
C16A 0.067(3) 0.053(2) 0.061(3) -0.004(2) 0.025(2) -0.008(2)
C21A 0.091(4) 0.083(4) 0.115(5) 0.029(3) 0.051(4) 0.022(3)
C22A 0.057(3) 0.141(5) 0.078(4) -0.005(3) 0.007(3) 0.016(4)
C61A 0.107(4) 0.089(4) 0.073(4) -0.007(3) 0.016(3) -0.023(3)
C62A 0.076(3) 0.086(4) 0.081(4) 0.001(3) 0.009(3) 0.018(3)
I1B 0.0777(2) 0.0713(2) 0.0810(2) 0.01183(17) 0.04175(18) 0.00308(17)
O1B 0.085(2) 0.091(3) 0.106(3) -0.004(2) 0.057(2) -0.016(2)
N1B 0.061(2) 0.052(2) 0.070(2) -0.0033(16) 0.0305(19) -0.0060(18)
N2B 0.064(2) 0.059(2) 0.105(3) -0.0060(19) 0.048(2) -0.002(2)
C2B 0.080(3) 0.051(2) 0.067(3) 0.006(2) 0.023(3) 0.007(2)
C3B 0.052(3) 0.066(3) 0.082(3) 0.004(2) 0.018(2) -0.001(3)
C4B 0.067(3) 0.055(3) 0.088(3) -0.009(2) 0.040(3) -0.007(2)
C5B 0.068(3) 0.069(3) 0.067(3) -0.003(3) 0.020(3) -0.002(3)
C6B 0.054(3) 0.060(3) 0.074(3) -0.003(2) 0.019(2) -0.009(2)
C7B 0.060(3) 0.059(3) 0.070(3) -0.005(2) 0.021(2) -0.002(2)
C11B 0.050(2) 0.057(2) 0.065(3) 0.0003(19) 0.017(2) -0.007(2)
C12B 0.053(2) 0.057(3) 0.087(3) -0.002(2) 0.026(2) -0.018(2)
C13B 0.057(3) 0.056(3) 0.086(3) 0.000(2) 0.027(2) -0.008(2)
C14B 0.054(2) 0.063(3) 0.060(3) 0.010(2) 0.020(2) 0.003(2)
C15B 0.072(3) 0.058(3) 0.068(3) 0.013(2) 0.027(2) -0.007(2)
C16B 0.071(3) 0.052(3) 0.072(3) 0.000(2) 0.027(2) 0.001(2)
C21B 0.128(5) 0.062(3) 0.101(4) 0.010(3) 0.044(4) 0.019(3)
C22B 0.112(5) 0.081(4) 0.063(3) 0.006(3) 0.011(3) 0.001(3)
C61B 0.078(3) 0.078(3) 0.111(5) -0.023(3) 0.034(3) -0.031(3)
C62B 0.068(3) 0.090(4) 0.109(5) 0.009(3) 0.004(3) -0.010(3)

loop_
_atom_type_symbol
_atom_type_description
_atom_type_scat_dispersion_real
_atom_type_scat_dispersion_imag
_atom_type_scat_source
C C 0.0033 0.0016 'International Tables Vol C Tables 4.2.6.8 and 6.1.1.4'
H H 0.0000 0.0000 'International Tables Vol C Tables 4.2.6.8 and 6.1.1.4'
N N 0.0061 0.0033 'International Tables Vol C Tables 4.2.6.8 and 6.1.1.4'
O O 0.0106 0.0060 'International Tables Vol C Tables 4.2.6.8 and 6.1.1.4'
I I -0.4742 1.8119 'International Tables Vol C Tables 4.2.6.8 and 6.1.1.4'

loop_
_geom_angle_atom_site_label_1
_geom_angle_atom_site_label_2
_geom_angle_atom_site_label_3
_geom_angle
_geom_angle_publ_flag
O1A N1A C2A 116.5(3) yes
O1A N1A C6A 115.6(4) yes
C2A N1A C6A 125.0(3) yes
C7A N2A C4A 117.8(4) yes
N1A C2A C3A 109.1(4) yes
N1A C2A C21A 109.0(4) no
C3A C2A C21A 112.4(4) no
N1A C2A C22A 106.6(4) no
C3A C2A C22A 109.2(4) no
C21A C2A C22A 110.5(4) no
C2A C3A C4A 115.7(4) yes
N2A C4A C5A 110.0(4) yes
N2A C4A C3A 108.2(4) yes
C5A C4A C3A 107.6(4) yes
C4A C5A C6A 115.6(4) yes
N1A C6A C61A 109.3(4) no
N1A C6A C5A 108.8(4) yes
C61A C6A C5A 112.3(4) yes
N1A C6A C62A 107.5(4) no
C61A C6A C62A 109.8(4) no
C5A C6A C62A 109.1(4) no
N2A C7A C11A 123.6(5) yes
C12A C11A C16A 118.4(4) no
C12A C11A C7A 120.7(4) no
C16A C11A C7A 120.9(4) no
C13A C12A C11A 121.3(4) no
C12A C13A C14A 118.8(4) no
C15A C14A C13A 121.2(4) no
C15A C14A I1A 120.4(3) no
C13A C14A I1A 118.4(3) no
C16A C15A C14A 119.5(4) no
C15A C16A C11A 120.9(4) no
C2A C3A H31A 109(3) no
C4A C3A H31A 103(3) no
C2A C3A H32A 110(3) no
C4A C3A H32A 102(3) no
H31A C3A H32A 116(4) no
N2A C4A H4A 109(2) no
C5A C4A H4A 114(2) no
C3A C4A H4A 108(2) no
C4A C5A H51A 98(3) no
C6A C5A H51A 118(3) no
C4A C5A H52A 109(3) no
C6A C5A H52A 106(3) no
H51A C5A H52A 109(4) no
H51B C5B H52B 113(4) no
N2A C7A H7A 118(4) no
C11A C7A H7A 118(4) no
C13A C12A H12A 119(2) no
C11A C12A H12A 120(2) no
C12A C13A H13A 120(2) no
C14A C13A H13A 121(2) no
C16A C15A H15A 118(3) no
C14A C15A H15A 123(3) no
C15A C16A H16A 117(2) no
C11A C16A H16A 122(2) no
C2A C21A H21A 109.6(5) no
C2A C21A H22A 109.4(5) no
H21A C21A H22A 110.7(6) no
C2A C21A H23A 108.5(5) no
H21A C21A H23A 109.5(6) no
H22A C21A H23A 109.2(6) no
C2A C22A H24A 109.9(6) no
C2A C22A H25A 110.8(5) no
H24A C22A H25A 110.0(5) no
C2A C22A H26A 109.3(5) no
H24A C22A H26A 107.8(6) no
H25A C22A H26A 109.0(6) no
C6A C61A H61A 109.4(5) no
C6A C61A H62A 108.4(5) no
H61A C61A H62A 108.6(6) no
C6A C61A H63A 110.0(5) no
H61A C61A H63A 110.9(6) no
H62A C61A H63A 109.4(6) no
C6A C62A H64A 109.5(5) no
C6A C62A H65A 108.2(5) no
H64A C62A H65A 109.6(6) no
C6A C62A H66A 109.2(5) no
H64A C62A H66A 111.1(6) no
H65A C62A H66A 109.2(5) no
O1B N1B C6B 115.9(4) yes
O1B N1B C2B 116.1(4) yes
C6B N1B C2B 124.8(3) yes
C4B N2B C7B 119.6(4) yes
C3B C2B N1B 109.5(4) yes
C3B C2B C22B 110.2(4) no
N1B C2B C22B 106.8(4) no
C3B C2B C21B 112.7(4) no
N1B C2B C21B 108.6(4) no
C22B C2B C21B 108.8(4) no
C2B C3B C4B 114.7(4) yes
N2B C4B C5B 108.4(4) yes
N2B C4B C3B 109.9(4) yes
C5B C4B C3B 107.1(4) yes
C6B C5B C4B 115.2(4) yes
N1B C6B C5B 109.7(4) yes
N1B C6B C61B 109.0(4) no
C5B C6B C61B 112.4(4) no
N1B C6B C62B 108.0(4) no
C5B C6B C62B 108.6(4) no
C61B C6B C62B 109.2(4) no
N2B C7B C11B 122.3(4) yes
C11B C7B H7B 119(3) no
C12B C11B C16B 118.7(4) no
C12B C11B C7B 119.8(4) no
C16B C11B C7B 121.4(4) no
C13B C12B C11B 121.0(4) no
C12B C13B C14B 119.4(4) no
C15B C14B C13B 119.7(4) no
C15B C14B I1B 121.5(3) no
C13B C14B I1B 118.8(3) no
C16B C15B C14B 119.9(4) no
C15B C16B C11B 121.2(4) no
C2B C3B H31B 107(2) no
C4B C3B H31B 108(2) no
C2B C3B H32B 110(2) no
C4B C3B H32B 104(2) no
H31B C3B H32B 113(3) no
N2B C4B H4B 108(2) no
C5B C4B H4B 112(2) no
C3B C4B H4B 111(2) no
C6B C5B H51B 103(3) no
C4B C5B H51B 109(3) no
C6B C5B H52B 100(3) no
C4B C5B H52B 116(3) no
N2B C7B H7B 119(3) no
C13B C12B H12B 120(3) no
C11B C12B H12B 119(3) no
C12B C13B H13B 115(3) no
C14B C13B H13B 125(3) no
C16B C15B H15B 125(4) no
C14B C15B H15B 115(4) no
C15B C16B H16B 121(3) no
C11B C16B H16B 117(3) no
C2B C21B H21B 105.7(5) no
C2B C21B H22B 114.4(5) no
H21B C21B H22B 100.7(5) no
C2B C21B H23B 104.2(5) no
H21B C21B H23B 111.7(6) no
H22B C21B H23B 119.5(7) no
C2B C22B H24B 104.6(5) no
C2B C22B H25B 114.1(5) no
H24B C22B H25B 110.1(6) no
C2B C22B H26B 105.7(5) no
H24B C22B H26B 106.7(5) no
H25B C22B H26B 114.8(6) no
C6B C61B H61B 104.6(4) no
C6B C61B H62B 114.8(5) no
H61B C61B H62B 112.8(6) no
C6B C61B H63B 121.5(7) no
H61B C61B H63B 106.9(6) no
H62B C61B H63B 96.1(5) no
C6B C62B H64B 104.9(5) no
C6B C62B H65B 105.0(5) no
H64B C62B H65B 125.6(7) no
C6B C62B H66B 104.5(6) no
H64B C62B H66B 95.7(6) no
H65B C62B H66B 118.9(7) no

loop_
_geom_bond_atom_site_label_1
_geom_bond_atom_site_label_2
_geom_bond_distance
_geom_bond_publ_flag
I1A C14A 2.103(4) yes
O1A N1A 1.277(4) yes
N1A C2A 1.480(6) yes
N1A C6A 1.500(6) yes
N2A C7A 1.206(6) yes
N2A C4A 1.484(5) yes
C2A C3A 1.514(6) yes
C2A C21A 1.527(7) no
C2A C22A 1.533(7) no
C3A C4A 1.526(7) yes
C3A H31A .85(5) no
C3A H32A .88(5) no
C4A C5A 1.509(7) yes
C4A H4A 1.06(4) no
C5A C6A 1.527(6) yes
C5A H51A .88(5) no
C5A H52A 1.02(5) no
C6A C61A 1.523(7) no
C6A C62A 1.530(7) no
C7A C11A 1.473(6) yes
C7A H7A .67(4) no
C11A C12A 1.395(6) no
C11A C16A 1.400(6) no
C12A C13A 1.379(6) no
C12A H12A 1.07(4) no
C13A C14A 1.390(6) no
C13A H13A 1.05(4) no
C14A C15A 1.382(6) no
C15A C16A 1.375(6) no
C15A H15A .83(5) no
C16A H16A .88(4) no
C21A H21A .942(5) no
C21A H22A .945(7) no
C21A H23A .959(6) no
C22A H24A .955(6) no
C22A H25A .940(6) no
C22A H26A .966(7) no
C61A H61A .946(6) no
C61A H62A .964(6) no
C61A H63A .937(6) no
C62A H64A .938(5) no
C62A H65A .960(6) no
C62A H66A .943(6) no
I1B C14B 2.101(4) no
O1B N1B 1.286(4) no
N1B C6B 1.482(6) no
N1B C2B 1.501(6) no
N2B C7B 1.225(6) no
N2B C4B 1.468(6) no
C2B C3B 1.499(7) no
C2B C22B 1.532(7) no
C2B C21B 1.543(7) no
C3B C4B 1.531(7) no
C3B H31B 1.05(4) no
C3B H32B 1.07(4) no
C4B C5B 1.516(7) no
C4B H4B 1.05(4) no
C5B C6B 1.510(6) no
C5B H51B .97(5) no
C5B H52B 1.00(6) no
C6B C61B 1.539(7) no
C6B C62B 1.542(7) no
C7B C11B 1.472(6) no
C7B H7B .97(5) no
C11B C12B 1.383(6) no
C11B C16B 1.385(6) no
C12B C13B 1.380(6) no
C12B H12B 1.01(5) no
C13B C14B 1.393(6) no
C13B H13B .88(4) no
C14B C15B 1.387(6) no
C15B C16B 1.369(7) no
C15B H15B .84(5) no
C16B H16B .88(4) no
C21B H21B .984(7) no
C21B H22B .937(6) no
C21B H23B 1.009(6) no
C22B H24B .927(6) no
C22B H25B .958(6) no
C22B H26B .895(6) no
C61B H61B 1.064(6) no
C61B H62B .998(6) no
C61B H63B .766(6) no
C62B H64B .973(6) no
C62B H65B .952(6) no
C62B H66B .745(6) no

loop_
_geom_contact_atom_site_label_1
_geom_contact_atom_site_label_2
_geom_contact_distance
_geom_contact_site_symmetry_1
_geom_contact_site_symmetry_2
_geom_contact_publ_flag
I1A O1A 2.949(3) 1_555 1_654 no
I1B O1B 2.957(4) 1_555 1_654 no
O1B C13A 3.384(6) 1_555 1_456 no
O1B H13A 2.34(4) 1_555 1_456 no
O1A O1B 5.461(5) 1_555 1_555 no

loop_
_geom_torsion_atom_site_label_1
_geom_torsion_atom_site_label_2
_geom_torsion_atom_site_label_3
_geom_torsion_atom_site_label_4
_geom_torsion
_geom_torsion_publ_flag
O1A N1A C2A C3A -163.6(4) yes
C6A N1A C2A C3A 36.7(6) yes
O1A N1A C2A C21A 73.3(5) no
C6A N1A C2A C21A -86.4(5) no
O1A N1A C2A C22A -45.9(5) no
C6A N1A C2A C22A 154.4(4) no
N1A C2A C3A C4A -46.3(6) yes
C21A C2A C3A C4A 74.7(6) no
C22A C2A C3A C4A -162.4(5) no
C7A N2A C4A C5A -118.9(5) yes
C7A N2A C4A C3A 123.8(5) yes
C2A C3A C4A N2A 176.7(4) yes
C2A C3A C4A C5A 57.9(5) yes
N2A C4A C5A C6A -175.1(4) yes
C3A C4A C5A C6A -57.4(5) yes
N2B C4B C5B C6B -177.6(4) yes
C3B C4B C5B C6B -59.0(5) yes
O1A N1A C6A C61A -73.1(5) no
C2A N1A C6A C61A 86.7(5) no
O1A N1A C6A C5A 163.9(4) yes
C2A N1A C6A C5A -36.2(6) yes
O1A N1A C6A C62A 45.9(5) no
C2A N1A C6A C62A -154.2(4) no
C4A C5A C6A N1A 45.7(5) yes
C4A C5A C6A C61A -75.5(6) no
C4A C5A C6A C62A 162.6(4) no
C4A N2A C7A C11A -179.8(4) yes
N2A C7A C11A C12A -6.2(8) yes
N2A C7A C11A C16A 172.4(5) yes
C16A C11A C12A C13A -1.8(7) no
C7A C11A C12A C13A 176.8(4) no
C11A C12A C13A C14A 1.8(7) no
C12A C13A C14A C15A -.6(7) no
C12A C13A C14A I1A 177.5(3) no
C13A C14A C15A C16A -.6(7) no
I1A C14A C15A C16A -178.7(4) no
C14A C15A C16A C11A .6(7) no
C12A C11A C16A C15A .5(7) no
C7A C11A C16A C15A -178.1(5) no
O1B N1B C2B C3B -166.5(4) yes
C6B N1B C2B C3B 34.5(5) yes
O1B N1B C2B C22B -47.1(5) no
C6B N1B C2B C22B 153.9(4) no
O1B N1B C2B C21B 70.0(5) no
C6B N1B C2B C21B -88.9(5) no
N1B C2B C3B C4B -46.2(5) yes
C22B C2B C3B C4B -163.5(4) no
C21B C2B C3B C4B 74.8(6) no
C7B N2B C4B C5B -117.9(5) yes
C7B N2B C4B C3B 125.3(5) yes
C2B C3B C4B N2B 177.0(4) yes
C2B C3B C4B C5B 59.5(5) yes
O1B N1B C6B C5B 167.1(4) yes
C2B N1B C6B C5B -33.9(6) yes
O1B N1B C6B C61B -69.5(5) no
C2B N1B C6B C61B 89.5(5) no
O1B N1B C6B C62B 49.0(5) no
C2B N1B C6B C62B -152.0(4) no
C4B C5B C6B N1B 45.6(6) yes
C4B C5B C6B C61B -75.8(6) no
C4B C5B C6B C62B 163.3(4) no
C4B N2B C7B C11B 178.7(4) yes
N2B C7B C11B C12B .9(8) yes
N2B C7B C11B C16B -178.6(5) yes
C16B C11B C12B C13B 1.2(8) no
C7B C11B C12B C13B -178.3(5) no
C11B C12B C13B C14B -.4(8) no
C12B C13B C14B C15B -.4(8) no
C12B C13B C14B I1B 179.6(4) no
C13B C14B C15B C16B .5(8) no
I1B C14B C15B C16B -179.5(4) no
C14B C15B C16B C11B .3(8) no
C12B C11B C16B C15B -1.1(8) no
C7B C11B C16B C15B 178.4(5) no

loop_
_cod_related_entry_id
_cod_related_entry_database
_cod_related_entry_code
1 ChemSpider 21188538
